data_7719222
loop_
_publ_author_name
'Boltkov, Evgeny D.'
'Buzoverov, Mikhail E.'
'Lermontova, Elmira Kh'
'Belousov, Yury A.'
'Steshenko, Dmitry A.'
'Gontcharenko, Victoria E.'
'Glazunova, Tatyana Yu'

_publ_section_title
;
 The miracle of self-assembly: a journey of the
 {Ln<sub>6</sub>F<sub>8</sub>} core in the world of lanthanides.
;
_journal_issue 33
_journal_name_full 'Dalton transactions (Cambridge, England : 2003)'
_journal_page_first 12503
_journal_page_last 12515
_journal_paper_doi 10.1039/d5dt01105a
_journal_volume 54
_journal_year 2025
_chemical_formula_moiety 'C12.88 H5.56 F23.32 Na O15.44 Tb3'
_chemical_formula_sum 'C12.88 H5.56 F23.32 Na O15.44 Tb3'
_chemical_formula_weight 1350.16
_space_group_crystal_system monoclinic
_space_group_IT_number 14
_space_group_name_Hall '-P 2yn'
_space_group_name_H-M_alt 'P 1 21/n 1'
_atom_sites_solution_hydrogens mixed
_atom_sites_solution_primary direct
_audit_creation_method SHELXL-2018/3
_audit_update_record
;
2024-10-15 deposited with the CCDC.	2025-07-21 downloaded from the CCDC.
;
_cell_angle_alpha 90
_cell_angle_beta 103.1037(19)
_cell_angle_gamma 90
_cell_formula_units_Z 4
_cell_length_a 12.5618(7)
_cell_length_b 16.9643(13)
_cell_length_c 15.7292(10)
_cell_measurement_reflns_used 4001
_cell_measurement_temperature 150(2)
_cell_measurement_theta_max 29.65
_cell_measurement_theta_min 2.35
_cell_volume 3264.6(4)
_computing_cell_refinement 'SAINT (Bruker, 2008)'
_computing_data_collection '<i>APEX2</i> (Bruker, 2008)'
_computing_data_reduction 'SAINT (Bruker, 2008)'
_computing_molecular_graphics 'SHELXTL (Sheldrick, 2008)'
_computing_publication_material 'SHELXTL (Sheldrick, 2008)'
_computing_structure_refinement 'SHELXL-2018/3 (Sheldrick, 2018)'
_computing_structure_solution 'SHELXT 2014/5 (Sheldrick, 2014)'
_diffrn_ambient_temperature 150(2)
_diffrn_measured_fraction_theta_full 0.996
_diffrn_measured_fraction_theta_max 0.997
_diffrn_measurement_device_type 'Bruker SMART APEX II'
_diffrn_measurement_method \w
_diffrn_radiation_type MoK\a
_diffrn_radiation_wavelength 0.71073
_diffrn_reflns_av_R_equivalents 0.0853
_diffrn_reflns_av_unetI/netI 0.0906
_diffrn_reflns_Laue_measured_fraction_full 0.996
_diffrn_reflns_Laue_measured_fraction_max 0.997
_diffrn_reflns_limit_h_max 15
_diffrn_reflns_limit_h_min -15
_diffrn_reflns_limit_k_max 20
_diffrn_reflns_limit_k_min -14
_diffrn_reflns_limit_l_max 19
_diffrn_reflns_limit_l_min -19
_diffrn_reflns_number 21958
_diffrn_reflns_point_group_measured_fraction_full 0.996
_diffrn_reflns_point_group_measured_fraction_max 0.997
_diffrn_reflns_theta_full 25.242
_diffrn_reflns_theta_max 26.000
_diffrn_reflns_theta_min 1.791
_diffrn_source 'fine-focus sealed tube'
_exptl_absorpt_coefficient_mu 6.637
_exptl_absorpt_correction_type multi-scan
_exptl_absorpt_process_details
;
 SADABS 2016/2: Krause, L., Herbst-Irmer, R., Sheldrick G.M. & Stalke D.,
 J. Appl. Cryst. 48 (2015) 3-10
;
_exptl_crystal_colour colourless
_exptl_crystal_density_diffrn 2.747
_exptl_crystal_density_method 'not measured'
_exptl_crystal_description prizm
_exptl_crystal_F_000 2489
_exptl_crystal_size_max 0.160
_exptl_crystal_size_mid 0.040
_exptl_crystal_size_min 0.040
_exptl_transmission_factor_max 0.7461
_exptl_transmission_factor_min 0.6002
_refine_diff_density_max 1.252
_refine_diff_density_min -1.065
_refine_diff_density_rms 0.241
_refine_ls_extinction_method none
_refine_ls_goodness_of_fit_ref 1.046
_refine_ls_hydrogen_treatment mixed
_refine_ls_matrix_type full
_refine_ls_number_parameters 543
_refine_ls_number_reflns 6402
_refine_ls_number_restraints 467
_refine_ls_restrained_S_all 1.068
_refine_ls_R_factor_all 0.0777
_refine_ls_R_factor_gt 0.0542
_refine_ls_shift/su_max 0.001
_refine_ls_shift/su_mean 0.000
_refine_ls_structure_factor_coef Fsqd
_refine_ls_weighting_details 'w=1/[\s^2^(Fo^2^)+(0.0477P)^2^+3.3336P] where P=(Fo^2^+2Fc^2^)/3'
_refine_ls_weighting_scheme calc
_refine_ls_wR_factor_gt 0.1152
_refine_ls_wR_factor_ref 0.1245
_reflns_Friedel_coverage 0.000
_reflns_number_gt 4828
_reflns_number_total 6402
_reflns_threshold_expression 'I > 2\s(I)'
_cod_data_source_file d5dt01105a2.cif
_cod_data_source_block tbp
_cod_depositor_comments 'Adding full bibliography for 7719222--7719228.cif.'
_cod_original_sg_symbol_H-M 'P 21/n'
_cod_database_code 7719222
_shelx_shelxl_version_number 2018/3
_shelx_space_group_comment
;
The symmetry employed for this shelxl refinement is uniquely defined
by the following loop, which should always be used as a source of
symmetry information in preference to the above space-group names.
They are only intended as comments.
;
_shelx_estimated_absorpt_t_min 0.416
_shelx_estimated_absorpt_t_max 0.777

loop_
_space_group_symop_operation_xyz
'x, y, z'
'-x+1/2, y+1/2, -z+1/2'
'-x, -y, -z'
'x-1/2, -y-1/2, z-1/2'

loop_
_atom_site_label
_atom_site_type_symbol
_atom_site_fract_x
_atom_site_fract_y
_atom_site_fract_z
_atom_site_U_iso_or_equiv
_atom_site_adp_type
_atom_site_occupancy
_atom_site_site_symmetry_order
_atom_site_calc_flag
_atom_site_refinement_flags_posn
_atom_site_refinement_flags_adp
_atom_site_refinement_flags_occupancy
_atom_site_disorder_assembly
_atom_site_disorder_group
Tb1 Tb 0.45297(4) 0.34467(3) 0.45706(3) 0.02464(15) Uani 1 1 d . . . . .
Tb2 Tb 0.58255(4) 0.45654(3) 0.67229(3) 0.02432(15) Uani 1 1 d . . . . .
Tb3 Tb 0.71126(4) 0.48144(3) 0.46527(3) 0.02508(15) Uani 1 1 d . . . . .
Na1 Na 0.7461(4) 0.3012(3) 0.8249(4) 0.0620(17) Uani 1 1 d . . . . .
O1 O 0.4896(6) 0.2591(5) 0.5813(5) 0.038(2) Uani 1 1 d . . . . .
O2 O 0.5789(6) 0.3180(5) 0.7042(5) 0.0351(19) Uani 1 1 d . . . . .
O3 O 0.5957(6) 0.2716(5) 0.4183(5) 0.045(2) Uani 1 1 d . . . . .
O4 O 0.7381(6) 0.3509(5) 0.4225(6) 0.041(2) Uani 1 1 d . . . . .
O5 O 0.7722(5) 0.4210(5) 0.7115(5) 0.039(2) Uani 1 1 d . . . . .
O6 O 0.8381(6) 0.4476(5) 0.5927(5) 0.041(2) Uani 1 1 d . . . . .
O7 O 0.4540(6) 0.4589(5) 0.7590(5) 0.046(2) Uani 1 1 d . . . . .
O8 O 0.2894(6) 0.5003(5) 0.6844(5) 0.040(2) Uani 1 1 d . . . . .
O9 O 0.6425(6) 0.5670(5) 0.7630(5) 0.039(2) Uani 1 1 d . . . . .
O10 O 0.6310(6) 0.6823(5) 0.6935(5) 0.0331(18) Uani 1 1 d . . . . .
O11 O 0.8079(6) 0.6024(5) 0.4846(5) 0.040(2) Uani 1 1 d . . . . .
O12 O 0.7264(6) 0.6996(5) 0.5438(5) 0.037(2) Uani 1 1 d . . . . .
O21 O 0.8995(6) 0.4630(6) 0.4382(5) 0.042(2) Uani 1 1 d D . . . .
H21A H 0.884(9) 0.448(6) 0.383(3) 0.051 Uiso 1 1 d D U . . .
H21B H 0.935(9) 0.508(4) 0.438(6) 0.051 Uiso 1 1 d D U . . .
O22 O 0.6567(7) 0.4206(6) 0.8415(5) 0.049(2) Uani 1 1 d D . . . .
H22A H 0.601(5) 0.418(8) 0.868(6) 0.059 Uiso 1 1 d D U . . .
H22B H 0.709(6) 0.444(7) 0.882(5) 0.059 Uiso 1 1 d D U . . .
C1 C 0.5315(8) 0.2601(7) 0.6601(7) 0.032(3) Uani 1 1 d D . . . .
C2 C 0.5307(8) 0.1837(8) 0.7083(7) 0.051(4) Uani 1 1 d D . . . .
C3 C 0.6855(9) 0.2885(7) 0.4059(7) 0.035(3) Uani 1 1 d D . . . .
C4 C 0.7401(9) 0.2245(10) 0.3629(9) 0.079(6) Uani 1 1 d D . . . .
C5 C 0.8442(8) 0.4296(7) 0.6711(7) 0.032(3) Uani 1 1 d D . . . .
C6 C 0.9618(10) 0.4133(6) 0.7226(7) 0.049(4) Uani 1 1 d D . . . .
C7 C 0.3608(9) 0.4903(7) 0.7509(8) 0.035(3) Uani 1 1 d D . . . .
C8 C 0.3359(8) 0.5214(7) 0.8338(10) 0.063(4) Uani 1 1 d D . . . .
C9 C 0.6461(8) 0.6389(7) 0.7582(8) 0.036(3) Uani 1 1 d D . . . .
C10 C 0.6695(9) 0.6814(7) 0.8457(9) 0.054(4) Uani 1 1 d D . . . .
C11 C 0.7982(8) 0.6703(7) 0.5109(7) 0.034(3) Uani 1 1 d D . . . .
C12 C 0.8887(10) 0.7284(7) 0.4980(8) 0.056(4) Uani 1 1 d D . . . .
F01 F 0.6104(4) 0.4003(4) 0.5447(4) 0.0266(14) Uani 1 1 d . . . . .
F02 F 0.4219(4) 0.4186(4) 0.5746(4) 0.0275(14) Uani 1 1 d . . . . .
F03 F 0.5356(4) 0.4386(4) 0.3851(4) 0.0284(14) Uani 1 1 d . . . . .
F04 F 0.6522(4) 0.5425(4) 0.5824(4) 0.0284(14) Uani 1 1 d . . . . .
F1A F 0.6208(12) 0.1744(14) 0.7707(12) 0.073(4) Uani 0.47 1 d D . P A 1
F2A F 0.4455(12) 0.1814(13) 0.7448(13) 0.073(4) Uani 0.47 1 d D . P A 1
F3A F 0.5227(17) 0.1220(9) 0.6551(10) 0.073(4) Uani 0.47 1 d D . P A 1
F1B F 0.5793(19) 0.1866(15) 0.7923(9) 0.073(4) Uani 0.35 1 d D . P A 2
F2B F 0.4313(13) 0.1564(16) 0.7016(18) 0.073(4) Uani 0.35 1 d D . P A 2
F3B F 0.5861(18) 0.1290(11) 0.6736(14) 0.073(4) Uani 0.35 1 d D . P A 2
F1C F 0.628(3) 0.166(3) 0.758(4) 0.073 Uiso 0.18 1 d D U P A 3
F2C F 0.481(5) 0.193(3) 0.780(4) 0.073 Uiso 0.18 1 d . U P A 3
F3C F 0.470(4) 0.1279(19) 0.661(3) 0.073 Uiso 0.18 1 d D U P A 3
F4A F 0.8462(10) 0.2177(17) 0.3936(16) 0.085(4) Uani 0.41 1 d D . P B 1
F5A F 0.7157(15) 0.2322(13) 0.2764(10) 0.085(4) Uani 0.41 1 d D . P B 1
F6A F 0.6940(18) 0.1550(9) 0.3775(15) 0.085(4) Uani 0.41 1 d D . P B 1
F4B F 0.8354(15) 0.2059(19) 0.4194(17) 0.085(4) Uani 0.32 1 d D . P B 2
F5B F 0.772(2) 0.2501(14) 0.2929(13) 0.085(4) Uani 0.32 1 d D . P B 2
F6B F 0.688(2) 0.1576(12) 0.342(2) 0.085(4) Uani 0.32 1 d D . P B 2
F4C F 0.743(3) 0.1553(12) 0.400(2) 0.085 Uiso 0.27 1 d D U P B 3
F5C F 0.8355(18) 0.2462(19) 0.348(2) 0.085 Uiso 0.27 1 d D U P B 3
F6C F 0.679(2) 0.217(2) 0.2800(12) 0.085 Uiso 0.27 1 d D U P B 3
F7A F 1.0192(14) 0.3808(14) 0.6673(14) 0.054(3) Uani 0.35 1 d D . P C 1
F8A F 0.9714(16) 0.3674(12) 0.7903(11) 0.054(3) Uani 0.35 1 d D . P C 1
F9A F 1.0101(14) 0.4840(9) 0.7420(14) 0.054(3) Uani 0.35 1 d D . P C 1
F7B F 1.0374(13) 0.4048(15) 0.6765(13) 0.054(3) Uani 0.38 1 d D . P C 2
F8B F 0.9580(16) 0.3413(9) 0.7628(13) 0.054(3) Uani 0.38 1 d D . P C 2
F9B F 0.9918(14) 0.4648(11) 0.7862(12) 0.054(3) Uani 0.38 1 d D . P C 2
F7C F 1.0430(15) 0.443(2) 0.6932(19) 0.054 Uiso 0.27 1 d D U P C 3
F8C F 0.983(2) 0.3381(11) 0.746(2) 0.054 Uiso 0.27 1 d D U P C 3
F9C F 0.974(2) 0.439(2) 0.8060(11) 0.054 Uiso 0.27 1 d D U P C 3
F10A F 0.361(2) 0.4645(14) 0.8976(14) 0.072(3) Uani 0.31 1 d D . P D 1
F11A F 0.2389(14) 0.5494(18) 0.8370(18) 0.072(3) Uani 0.31 1 d D . P D 1
F12A F 0.4104(19) 0.5787(14) 0.8661(17) 0.072(3) Uani 0.31 1 d D . P D 1
F10B F 0.3903(15) 0.4819(11) 0.9051(10) 0.072(3) Uani 0.47 1 d D . P D 2
F11B F 0.2273(10) 0.5134(13) 0.8298(13) 0.072(3) Uani 0.47 1 d D . P D 2
F12B F 0.3623(16) 0.5978(9) 0.8428(12) 0.072(3) Uani 0.47 1 d D . P D 2
F10C F 0.411(2) 0.527(3) 0.9101(18) 0.072 Uiso 0.22 1 d D U P D 3
F11C F 0.247(2) 0.484(2) 0.850(3) 0.072 Uiso 0.22 1 d D U P D 3
F12C F 0.298(3) 0.5968(13) 0.817(2) 0.072 Uiso 0.22 1 d D U P D 3
F13A F 0.5758(10) 0.7100(9) 0.8589(8) 0.076(2) Uani 0.66 1 d D . P E 1
F14A F 0.7051(11) 0.6352(8) 0.9128(8) 0.076(2) Uani 0.66 1 d D . P E 1
F15A F 0.7354(11) 0.7432(7) 0.8501(11) 0.076(2) Uani 0.66 1 d D . P E 1
F13B F 0.5909(17) 0.6811(17) 0.8877(15) 0.076(2) Uani 0.34 1 d D . P E 2
F14B F 0.7562(17) 0.6497(14) 0.9014(13) 0.076(2) Uani 0.34 1 d D . P E 2
F15B F 0.703(2) 0.7560(10) 0.843(2) 0.076(2) Uani 0.34 1 d D . P E 2
F16A F 0.9771(11) 0.6951(10) 0.4849(14) 0.075(4) Uani 0.52 1 d D . P F 1
F17A F 0.9147(14) 0.7742(10) 0.5702(11) 0.075(4) Uani 0.52 1 d D . P F 1
F18A F 0.8513(12) 0.7739(11) 0.4302(11) 0.075(4) Uani 0.52 1 d D . P F 1
F16B F 0.9862(11) 0.6932(12) 0.5256(12) 0.069(7) Uiso 0.48 1 d D . P F 2
F17B F 0.8889(16) 0.7959(9) 0.5381(12) 0.077(7) Uiso 0.48 1 d D . P F 2
F18B F 0.8767(19) 0.7401(15) 0.4122(10) 0.112(10) Uiso 0.48 1 d D . P F 2
O13A O 0.9147(18) 0.3110(17) 0.9227(19) 0.042(6) Uani 0.56 1 d D . P A 1
H13A H 0.932(13) 0.312(15) 0.981(2) 0.051 Uiso 0.56 1 d D U P G 1
H13B H 0.979(8) 0.323(14) 0.909(10) 0.051 Uiso 0.56 1 d D U P H 1
O13B O 0.902(2) 0.3293(17) 0.935(3) 0.056(14) Uiso 0.44 1 d D . P A 2
O14B O 1.0680(13) 0.3829(12) 0.9706(13) 0.058(6) Uiso 0.44 1 d D . P A 2
H14A H 1.090584 0.338807 0.957726 0.087 Uiso 0.44 1 calc R U P A 2
C13B C 0.9634(16) 0.3821(12) 0.9552(19) 0.061(9) Uiso 0.44 1 d D . P A 2
C14B C 0.9174(17) 0.4613(12) 0.9806(16) 0.113(17) Uiso 0.44 1 d D . P A 2
F19B F 0.9939(19) 0.5046(16) 1.0297(16) 0.150(7) Uiso 0.44 1 d D . P A 2
F20B F 0.870(2) 0.5039(15) 0.9100(15) 0.150(7) Uiso 0.44 1 d D . P A 2
F21B F 0.8391(18) 0.4504(16) 1.0235(17) 0.150(7) Uiso 0.44 1 d D . P A 2

loop_
_atom_site_aniso_label
_atom_site_aniso_U_11
_atom_site_aniso_U_22
_atom_site_aniso_U_33
_atom_site_aniso_U_23
_atom_site_aniso_U_13
_atom_site_aniso_U_12
Tb1 0.0224(3) 0.0193(3) 0.0305(3) -0.0007(2) 0.0024(2) -0.00037(19)
Tb2 0.0225(2) 0.0207(3) 0.0280(3) 0.0010(2) 0.0020(2) 0.0006(2)
Tb3 0.0204(2) 0.0223(3) 0.0320(3) 0.0001(2) 0.0048(2) 0.00040(19)
Na1 0.061(3) 0.043(4) 0.066(4) -0.005(3) -0.019(3) 0.019(3)
O1 0.044(5) 0.033(5) 0.032(4) 0.003(4) -0.004(4) -0.002(4)
O2 0.037(4) 0.028(5) 0.037(4) 0.003(4) 0.001(3) -0.007(4)
O3 0.037(4) 0.045(6) 0.056(5) -0.022(5) 0.013(4) -0.002(4)
O4 0.034(4) 0.025(5) 0.067(6) -0.007(4) 0.015(4) -0.003(3)
O5 0.024(4) 0.054(6) 0.034(4) 0.007(4) -0.002(3) 0.005(4)
O6 0.026(4) 0.052(6) 0.039(5) 0.005(4) -0.002(3) 0.006(4)
O7 0.043(5) 0.052(7) 0.048(5) 0.006(5) 0.018(4) -0.001(4)
O8 0.039(4) 0.054(6) 0.029(4) 0.013(4) 0.012(4) 0.008(4)
O9 0.048(5) 0.022(5) 0.041(5) -0.005(4) 0.001(4) -0.006(4)
O10 0.043(4) 0.018(5) 0.034(4) 0.002(4) 0.002(3) -0.004(3)
O11 0.041(4) 0.036(6) 0.045(5) -0.001(4) 0.011(4) -0.006(4)
O12 0.032(4) 0.031(5) 0.046(5) -0.005(4) 0.001(4) -0.005(3)
O21 0.034(4) 0.047(7) 0.050(5) -0.001(4) 0.019(4) -0.004(4)
O22 0.047(5) 0.054(7) 0.048(5) -0.003(5) 0.011(4) 0.007(5)
C1 0.024(5) 0.029(8) 0.044(7) 0.002(6) 0.008(5) 0.005(5)
C2 0.077(10) 0.030(9) 0.037(7) -0.006(6) -0.007(7) -0.008(7)
C3 0.035(6) 0.028(8) 0.042(7) -0.012(6) 0.007(5) 0.006(5)
C4 0.028(7) 0.104(17) 0.106(14) -0.013(12) 0.015(8) -0.017(8)
C5 0.033(6) 0.025(7) 0.035(6) 0.001(5) 0.005(5) 0.002(5)
C6 0.062(8) 0.050(10) 0.043(7) 0.020(7) 0.029(6) 0.002(7)
C7 0.037(6) 0.028(8) 0.041(7) 0.001(6) 0.010(5) -0.001(5)
C8 0.043(8) 0.071(13) 0.070(10) -0.008(9) 0.003(7) 0.001(7)
C9 0.023(5) 0.036(8) 0.045(7) -0.015(6) -0.001(5) -0.005(5)
C10 0.075(10) 0.044(10) 0.047(8) 0.016(7) 0.021(7) 0.009(8)
C11 0.023(5) 0.037(8) 0.034(6) -0.009(6) -0.007(5) -0.006(5)
C12 0.051(8) 0.038(10) 0.078(11) -0.017(8) 0.010(8) -0.003(7)
F01 0.021(3) 0.027(4) 0.030(3) -0.004(3) 0.002(2) -0.004(2)
F02 0.027(3) 0.021(4) 0.034(3) -0.004(3) 0.006(2) -0.004(2)
F03 0.021(3) 0.025(4) 0.039(3) -0.001(3) 0.005(2) -0.001(2)
F04 0.025(3) 0.019(4) 0.040(3) 0.000(3) 0.004(3) 0.008(2)
F1A 0.064(6) 0.073(7) 0.075(7) 0.038(6) 0.001(5) -0.020(5)
F2A 0.064(6) 0.073(7) 0.075(7) 0.038(6) 0.001(5) -0.020(5)
F3A 0.064(6) 0.073(7) 0.075(7) 0.038(6) 0.001(5) -0.020(5)
F1B 0.064(6) 0.073(7) 0.075(7) 0.038(6) 0.001(5) -0.020(5)
F2B 0.064(6) 0.073(7) 0.075(7) 0.038(6) 0.001(5) -0.020(5)
F3B 0.064(6) 0.073(7) 0.075(7) 0.038(6) 0.001(5) -0.020(5)
F4A 0.037(5) 0.088(8) 0.123(11) -0.057(7) 0.005(5) 0.012(4)
F5A 0.037(5) 0.088(8) 0.123(11) -0.057(7) 0.005(5) 0.012(4)
F6A 0.037(5) 0.088(8) 0.123(11) -0.057(7) 0.005(5) 0.012(4)
F4B 0.037(5) 0.088(8) 0.123(11) -0.057(7) 0.005(5) 0.012(4)
F5B 0.037(5) 0.088(8) 0.123(11) -0.057(7) 0.005(5) 0.012(4)
F6B 0.037(5) 0.088(8) 0.123(11) -0.057(7) 0.005(5) 0.012(4)
F7A 0.032(4) 0.065(8) 0.059(6) -0.011(5) 0.001(4) -0.003(4)
F8A 0.032(4) 0.065(8) 0.059(6) -0.011(5) 0.001(4) -0.003(4)
F9A 0.032(4) 0.065(8) 0.059(6) -0.011(5) 0.001(4) -0.003(4)
F7B 0.032(4) 0.065(8) 0.059(6) -0.011(5) 0.001(4) -0.003(4)
F8B 0.032(4) 0.065(8) 0.059(6) -0.011(5) 0.001(4) -0.003(4)
F9B 0.032(4) 0.065(8) 0.059(6) -0.011(5) 0.001(4) -0.003(4)
F10A 0.063(6) 0.092(9) 0.060(5) -0.032(6) 0.010(5) 0.003(5)
F11A 0.063(6) 0.092(9) 0.060(5) -0.032(6) 0.010(5) 0.003(5)
F12A 0.063(6) 0.092(9) 0.060(5) -0.032(6) 0.010(5) 0.003(5)
F10B 0.063(6) 0.092(9) 0.060(5) -0.032(6) 0.010(5) 0.003(5)
F11B 0.063(6) 0.092(9) 0.060(5) -0.032(6) 0.010(5) 0.003(5)
F12B 0.063(6) 0.092(9) 0.060(5) -0.032(6) 0.010(5) 0.003(5)
F13A 0.103(6) 0.065(6) 0.060(4) -0.019(4) 0.016(4) -0.009(4)
F14A 0.103(6) 0.065(6) 0.060(4) -0.019(4) 0.016(4) -0.009(4)
F15A 0.103(6) 0.065(6) 0.060(4) -0.019(4) 0.016(4) -0.009(4)
F13B 0.103(6) 0.065(6) 0.060(4) -0.019(4) 0.016(4) -0.009(4)
F14B 0.103(6) 0.065(6) 0.060(4) -0.019(4) 0.016(4) -0.009(4)
F15B 0.103(6) 0.065(6) 0.060(4) -0.019(4) 0.016(4) -0.009(4)
F16A 0.062(7) 0.056(8) 0.114(10) 0.005(7) 0.034(6) -0.021(5)
F17A 0.062(7) 0.056(8) 0.114(10) 0.005(7) 0.034(6) -0.021(5)
F18A 0.062(7) 0.056(8) 0.114(10) 0.005(7) 0.034(6) -0.021(5)
O13A 0.053(12) 0.034(13) 0.041(13) -0.002(10) 0.015(9) -0.006(10)

loop_
_atom_type_symbol
_atom_type_description
_atom_type_scat_dispersion_real
_atom_type_scat_dispersion_imag
_atom_type_scat_source
C C 0.0033 0.0016 'International Tables Vol C Tables 4.2.6.8 and 6.1.1.4'
H H 0.0000 0.0000 'International Tables Vol C Tables 4.2.6.8 and 6.1.1.4'
Tb Tb -0.1723 4.1537 'International Tables Vol C Tables 4.2.6.8 and 6.1.1.4'
F F 0.0171 0.0103 'International Tables Vol C Tables 4.2.6.8 and 6.1.1.4'
Na Na 0.0362 0.0249 'International Tables Vol C Tables 4.2.6.8 and 6.1.1.4'
O O 0.0106 0.0060 'International Tables Vol C Tables 4.2.6.8 and 6.1.1.4'

loop_
_geom_angle_atom_site_label_1
_geom_angle_atom_site_label_2
_geom_angle_atom_site_label_3
_geom_angle
_geom_angle_site_symmetry_1
_geom_angle_site_symmetry_3
_geom_angle_publ_flag
F04 Tb1 F03 66.20(19) 3_666 . ?
F04 Tb1 F01 100.3(2) 3_666 . ?
F03 Tb1 F01 66.41(19) . . ?
F04 Tb1 F02 65.4(2) 3_666 . ?
F03 Tb1 F02 100.9(2) . . ?
F01 Tb1 F02 65.66(18) . . ?
F04 Tb1 O3 141.1(3) 3_666 . ?
F03 Tb1 O3 77.7(3) . . ?
F01 Tb1 O3 77.0(2) . . ?
F02 Tb1 O3 139.1(2) . . ?
F04 Tb1 O12 77.2(2) 3_666 3_666 ?
F03 Tb1 O12 137.8(2) . 3_666 ?
F01 Tb1 O12 143.8(2) . 3_666 ?
F02 Tb1 O12 81.1(2) . 3_666 ?
O3 Tb1 O12 127.3(3) . 3_666 ?
F04 Tb1 O1 135.1(2) 3_666 . ?
F03 Tb1 O1 141.9(2) . . ?
F01 Tb1 O1 77.5(2) . . ?
F02 Tb1 O1 73.5(2) . . ?
O3 Tb1 O1 82.9(3) . . ?
O12 Tb1 O1 79.6(3) 3_666 . ?
F04 Tb1 O10 78.3(2) 3_666 3_666 ?
F03 Tb1 O10 78.2(2) . 3_666 ?
F01 Tb1 O10 141.3(2) . 3_666 ?
F02 Tb1 O10 139.9(2) . 3_666 ?
O3 Tb1 O10 80.6(3) . 3_666 ?
O12 Tb1 O10 74.4(3) 3_666 3_666 ?
O1 Tb1 O10 130.4(3) . 3_666 ?
F04 Tb1 O13A 133.0(4) 3_666 4_565 ?
F03 Tb1 O13A 130.3(6) . 4_565 ?
F01 Tb1 O13A 126.7(5) . 4_565 ?
F02 Tb1 O13A 128.7(6) . 4_565 ?
O3 Tb1 O13A 63.3(5) . 4_565 ?
O12 Tb1 O13A 64.3(5) 3_666 4_565 ?
O1 Tb1 O13A 64.2(6) . 4_565 ?
O10 Tb1 O13A 66.5(6) 3_666 4_565 ?
F04 Tb1 Na1 96.42(16) 3_666 4_565 ?
F03 Tb1 Na1 119.93(16) . 4_565 ?
F01 Tb1 Na1 163.23(17) . 4_565 ?
F02 Tb1 Na1 124.04(16) . 4_565 ?
O3 Tb1 Na1 89.0(2) . 4_565 ?
O12 Tb1 Na1 42.9(2) 3_666 4_565 ?
O1 Tb1 Na1 91.8(2) . 4_565 ?
O10 Tb1 Na1 41.7(2) 3_666 4_565 ?
O13A Tb1 Na1 36.7(4) 4_565 4_565 ?
F04 Tb1 Tb2 86.08(14) 3_666 . ?
F03 Tb1 Tb2 86.83(14) . . ?
F01 Tb1 Tb2 32.97(14) . . ?
F02 Tb1 Tb2 33.34(12) . . ?
O3 Tb1 Tb2 106.65(19) . . ?
O12 Tb1 Tb2 111.60(19) 3_666 . ?
O1 Tb1 Tb2 67.76(19) . . ?
O10 Tb1 Tb2 161.74(19) 3_666 . ?
O13A Tb1 Tb2 131.8(6) 4_565 . ?
Na1 Tb1 Tb2 151.81(9) 4_565 . ?
F04 Tb1 Tb2 33.04(14) 3_666 3_666 ?
F03 Tb1 Tb2 33.75(13) . 3_666 ?
F01 Tb1 Tb2 86.55(15) . 3_666 ?
F02 Tb1 Tb2 85.92(15) . 3_666 ?
O3 Tb1 Tb2 108.7(2) . 3_666 ?
O12 Tb1 Tb2 105.90(19) 3_666 3_666 ?
O1 Tb1 Tb2 157.77(19) . 3_666 ?
O10 Tb1 Tb2 71.29(19) 3_666 3_666 ?
O13A Tb1 Tb2 137.8(6) 4_565 3_666 ?
Na1 Tb1 Tb2 106.90(8) 4_565 3_666 ?
Tb2 Tb1 Tb2 90.452(16) . 3_666 ?
F01 Tb2 F02 66.08(18) . . ?
F01 Tb2 F04 65.3(2) . . ?
F02 Tb2 F04 99.24(19) . . ?
F01 Tb2 O7 140.5(3) . . ?
F02 Tb2 O7 77.3(2) . . ?
F04 Tb2 O7 138.2(3) . . ?
F01 Tb2 F03 100.6(2) . 3_666 ?
F02 Tb2 F03 65.2(2) . 3_666 ?
F04 Tb2 F03 65.61(18) . 3_666 ?
O7 Tb2 F03 75.7(3) . 3_666 ?
F01 Tb2 O9 139.1(2) . . ?
F02 Tb2 O9 136.3(2) . . ?
F04 Tb2 O9 76.0(2) . . ?
O7 Tb2 O9 78.6(3) . . ?
F03 Tb2 O9 73.8(2) 3_666 . ?
F01 Tb2 O5 77.5(2) . . ?
F02 Tb2 O5 139.5(2) . . ?
F04 Tb2 O5 80.0(2) . . ?
O7 Tb2 O5 129.1(3) . . ?
F03 Tb2 O5 142.1(2) 3_666 . ?
O9 Tb2 O5 83.3(3) . . ?
F01 Tb2 O2 78.0(2) . . ?
F02 Tb2 O2 79.3(2) . . ?
F04 Tb2 O2 139.8(2) . . ?
O7 Tb2 O2 81.2(3) . . ?
F03 Tb2 O2 140.9(2) 3_666 . ?
O9 Tb2 O2 131.7(3) . . ?
O5 Tb2 O2 76.4(3) . . ?
F01 Tb2 O22 132.7(2) . . ?
F02 Tb2 O22 130.2(2) . . ?
F04 Tb2 O22 130.4(2) . . ?
O7 Tb2 O22 63.6(3) . . ?
F03 Tb2 O22 126.7(2) 3_666 . ?
O9 Tb2 O22 65.9(3) . . ?
O5 Tb2 O22 65.6(3) . . ?
O2 Tb2 O22 65.8(3) . . ?
F01 Tb2 Na1 95.44(17) . . ?
F02 Tb2 Na1 118.95(17) . . ?
F04 Tb2 Na1 125.97(15) . . ?
O7 Tb2 Na1 89.4(2) . . ?
F03 Tb2 Na1 163.47(17) 3_666 . ?
O9 Tb2 Na1 96.6(2) . . ?
O5 Tb2 Na1 46.0(2) . . ?
O2 Tb2 Na1 39.70(18) . . ?
O22 Tb2 Na1 37.5(2) . . ?
F01 Tb2 Tb1 33.28(12) . . ?
F02 Tb2 Tb1 33.46(14) . . ?
F04 Tb2 Tb1 85.33(14) . . ?
O7 Tb2 Tb1 107.9(2) . . ?
F03 Tb2 Tb1 86.12(14) 3_666 . ?
O9 Tb2 Tb1 156.8(2) . . ?
O5 Tb2 Tb1 107.20(19) . . ?
O2 Tb2 Tb1 71.45(17) . . ?
O22 Tb2 Tb1 137.2(2) . . ?
Na1 Tb2 Tb1 105.55(8) . . ?
F01 Tb2 Tb1 85.76(15) . 3_666 ?
F02 Tb2 Tb1 85.15(15) . 3_666 ?
F04 Tb2 Tb1 32.93(13) . 3_666 ?
O7 Tb2 Tb1 106.1(2) . 3_666 ?
F03 Tb2 Tb1 33.26(14) 3_666 3_666 ?
O9 Tb2 Tb1 67.3(2) . 3_666 ?
O5 Tb2 Tb1 109.9(2) . 3_666 ?
O2 Tb2 Tb1 160.99(17) . 3_666 ?
O22 Tb2 Tb1 133.2(2) . 3_666 ?
Na1 Tb2 Tb1 154.19(9) . 3_666 ?
Tb1 Tb2 Tb1 89.549(16) . 3_666 ?
O6 Tb3 O4 84.3(3) . . ?
O6 Tb3 F02 135.1(3) . 3_666 ?
O4 Tb3 F02 137.3(2) . 3_666 ?
O6 Tb3 O11 82.7(3) . . ?
O4 Tb3 O11 138.3(3) . . ?
F02 Tb3 O11 74.0(2) 3_666 . ?
O6 Tb3 O8 137.1(3) . 3_666 ?
O4 Tb3 O8 79.0(3) . 3_666 ?
F02 Tb3 O8 78.5(2) 3_666 3_666 ?
O11 Tb3 O8 84.3(3) . 3_666 ?
O6 Tb3 F04 73.3(2) . . ?
O4 Tb3 F04 136.1(3) . . ?
F02 Tb3 F04 64.30(19) 3_666 . ?
O11 Tb3 F04 76.3(2) . . ?
O8 Tb3 F04 141.4(2) 3_666 . ?
O6 Tb3 F03 138.3(3) . . ?
O4 Tb3 F03 74.9(2) . . ?
F02 Tb3 F03 64.24(19) 3_666 . ?
O11 Tb3 F03 135.7(2) . . ?
O8 Tb3 F03 73.8(2) 3_666 . ?
F04 Tb3 F03 97.38(19) . . ?
O6 Tb3 F01 75.5(2) . . ?
O4 Tb3 F01 74.8(2) . . ?
F02 Tb3 F01 97.11(19) 3_666 . ?
O11 Tb3 F01 138.1(2) . . ?
O8 Tb3 F01 135.0(2) 3_666 . ?
F04 Tb3 F01 63.4(2) . . ?
F03 Tb3 F01 64.42(19) . . ?
O6 Tb3 O21 68.2(3) . . ?
O4 Tb3 O21 68.5(3) . . ?
F02 Tb3 O21 132.9(3) 3_666 . ?
O11 Tb3 O21 69.9(3) . . ?
O8 Tb3 O21 68.9(3) 3_666 . ?
F04 Tb3 O21 131.0(2) . . ?
F03 Tb3 O21 131.5(2) . . ?
F01 Tb3 O21 130.0(2) . . ?
O6 Tb3 Tb1 102.8(2) . 3_666 ?
O4 Tb3 Tb1 155.15(18) . 3_666 ?
F02 Tb3 Tb1 32.72(14) 3_666 3_666 ?
O11 Tb3 Tb1 66.5(2) . 3_666 ?
O8 Tb3 Tb1 109.0(2) 3_666 3_666 ?
F04 Tb3 Tb1 32.54(13) . 3_666 ?
F03 Tb3 Tb1 84.59(14) . 3_666 ?
F01 Tb3 Tb1 83.85(14) . 3_666 ?
O21 Tb3 Tb1 136.3(2) . 3_666 ?
O6 Tb3 Tb1 106.2(2) . . ?
O4 Tb3 Tb1 67.10(18) . . ?
F02 Tb3 Tb1 83.48(13) 3_666 . ?
O11 Tb3 Tb1 154.5(2) . . ?
O8 Tb3 Tb1 103.0(2) 3_666 . ?
F04 Tb3 Tb1 83.31(14) . . ?
F03 Tb3 Tb1 32.38(14) . . ?
F01 Tb3 Tb1 32.70(12) . . ?
O21 Tb3 Tb1 135.6(2) . . ?
Tb1 Tb3 Tb1 88.064(15) 3_666 . ?
O6 Tb3 Tb2 66.1(2) . . ?
O4 Tb3 Tb2 104.2(2) . . ?
F02 Tb3 Tb2 84.19(14) 3_666 . ?
O11 Tb3 Tb2 106.2(2) . . ?
O8 Tb3 Tb2 156.45(18) 3_666 . ?
F04 Tb3 Tb2 32.18(15) . . ?
F03 Tb3 Tb2 84.34(14) . . ?
F01 Tb3 Tb2 32.07(14) . . ?
O21 Tb3 Tb2 134.28(19) . . ?
Tb1 Tb3 Tb2 59.177(13) 3_666 . ?
Tb1 Tb3 Tb2 58.845(13) . . ?
O13A Na1 O22 104.5(8) . . ?
O13B Na1 O22 94.7(7) . . ?
O13A Na1 O2 166.9(8) . . ?
O13B Na1 O2 161.7(9) . . ?
O22 Na1 O2 69.4(3) . . ?
O13A Na1 O10 69.7(8) . 2_646 ?
O22 Na1 O10 171.7(4) . 2_646 ?
O2 Na1 O10 114.9(3) . 2_646 ?
O13A Na1 O12 66.0(7) . 2_646 ?
O22 Na1 O12 117.0(4) . 2_646 ?
O2 Na1 O12 127.1(3) . 2_646 ?
O10 Na1 O12 66.8(3) 2_646 2_646 ?
O13A Na1 F1A 130.4(8) . . ?
O22 Na1 F1A 117.6(5) . . ?
O2 Na1 F1A 61.4(4) . . ?
O10 Na1 F1A 70.3(5) 2_646 . ?
O12 Na1 F1A 72.0(4) 2_646 . ?
O13A Na1 O5 98.6(7) . . ?
O13B Na1 O5 97.2(11) . . ?
O22 Na1 O5 64.5(3) . . ?
O2 Na1 O5 68.3(3) . . ?
O10 Na1 O5 109.7(3) 2_646 . ?
O12 Na1 O5 164.6(3) 2_646 . ?
F1A Na1 O5 121.9(4) . . ?
O22 Na1 F1C 121.2(9) . . ?
O2 Na1 F1C 61.8(5) . . ?
O10 Na1 F1C 66.5(10) 2_646 . ?
O12 Na1 F1C 74.0(9) 2_646 . ?
O5 Na1 F1C 119.2(10) . . ?
O13B Na1 F1B 137.3(11) . . ?
O22 Na1 F1B 105.0(6) . . ?
O2 Na1 F1B 58.7(4) . . ?
O10 Na1 F1B 83.1(6) 2_646 . ?
O12 Na1 F1B 69.7(4) 2_646 . ?
O5 Na1 F1B 125.5(4) . . ?
O13A Na1 F17A 106.3(8) . 2_646 ?
O22 Na1 F17A 70.4(4) . 2_646 ?
O2 Na1 F17A 83.0(4) . 2_646 ?
O10 Na1 F17A 116.5(4) 2_646 2_646 ?
O12 Na1 F17A 56.1(3) 2_646 2_646 ?
F1A Na1 F17A 67.8(7) . 2_646 ?
O5 Na1 F17A 132.6(4) . 2_646 ?
O13A Na1 F15B 105.1(9) . 2_646 ?
O22 Na1 F15B 121.7(5) . 2_646 ?
O2 Na1 F15B 70.6(5) . 2_646 ?
O10 Na1 F15B 56.2(4) 2_646 2_646 ?
O12 Na1 F15B 120.7(4) 2_646 2_646 ?
F1A Na1 F15B 74.9(7) . 2_646 ?
O5 Na1 F15B 62.2(4) . 2_646 ?
F17A Na1 F15B 141.4(7) 2_646 2_646 ?
O13A Na1 H22B 85.1(16) . . ?
O13B Na1 H22B 75.3(16) . . ?
O22 Na1 H22B 19.4(14) . . ?
O2 Na1 H22B 88.3(16) . . ?
O10 Na1 H22B 154.1(13) 2_646 . ?
O12 Na1 H22B 109(2) 2_646 . ?
F1A Na1 H22B 134.5(15) . . ?
O5 Na1 H22B 67(2) . . ?
F1C Na1 H22B 138.8(17) . . ?
F1B Na1 H22B 120.6(16) . . ?
F17A Na1 H22B 76(2) 2_646 . ?
F15B Na1 H22B 129(2) 2_646 . ?
C1 O1 Tb1 140.6(8) . . ?
C1 O2 Tb2 132.1(7) . . ?
C1 O2 Na1 122.2(7) . . ?
Tb2 O2 Na1 102.5(3) . . ?
C3 O3 Tb1 134.3(8) . . ?
C3 O4 Tb3 139.0(7) . . ?
C5 O5 Tb2 130.0(7) . . ?
C5 O5 Na1 129.0(7) . . ?
Tb2 O5 Na1 95.4(3) . . ?
C5 O6 Tb3 141.4(7) . . ?
C7 O7 Tb2 133.8(8) . . ?
C7 O8 Tb3 134.6(7) . 3_666 ?
C9 O9 Tb2 139.7(8) . . ?
C9 O10 Tb1 130.4(7) . 3_666 ?
C9 O10 Na1 124.8(7) . 2_656 ?
Tb1 O10 Na1 100.2(3) 3_666 2_656 ?
C11 O11 Tb3 139.6(7) . . ?
C11 O12 Tb1 130.5(7) . 3_666 ?
C11 O12 Na1 127.4(7) . 2_656 ?
Tb1 O12 Na1 99.6(3) 3_666 2_656 ?
Tb3 O21 H21A 101(8) . . ?
Tb3 O21 H21B 112(8) . . ?
H21A O21 H21B 105(3) . . ?
Na1 O22 Tb2 98.8(3) . . ?
Na1 O22 H22A 116(9) . . ?
Tb2 O22 H22A 110(7) . . ?
Na1 O22 H22B 100(8) . . ?
Tb2 O22 H22B 129(8) . . ?
H22A O22 H22B 103(3) . . ?
O1 C1 O2 126.8(11) . . ?
O1 C1 C2 116.5(10) . . ?
O2 C1 C2 116.6(9) . . ?
F2B C2 F1B 108.0(15) . . ?
F2A C2 F1A 108.2(14) . . ?
F2A C2 F3A 107.2(14) . . ?
F1A C2 F3A 107.5(15) . . ?
F1C C2 F3C 120(4) . . ?
F2B C2 F3B 107.0(16) . . ?
F1B C2 F3B 105.5(15) . . ?
F1C C2 F2C 94(4) . . ?
F3C C2 F2C 103(3) . . ?
F2B C2 C1 112.3(13) . . ?
F1C C2 C1 113(2) . . ?
F2A C2 C1 110.1(12) . . ?
F1B C2 C1 114.7(14) . . ?
F1A C2 C1 111.9(13) . . ?
F3A C2 C1 111.7(12) . . ?
F3C C2 C1 113.7(19) . . ?
F3B C2 C1 109.0(13) . . ?
F2C C2 C1 111(3) . . ?
O3 C3 O4 129.2(11) . . ?
O3 C3 C4 115.5(10) . . ?
O4 C3 C4 115.3(9) . . ?
F4C C4 F5C 113.2(19) . . ?
F6B C4 F5B 107.9(18) . . ?
F4A C4 F5A 111.3(16) . . ?
F6B C4 F4B 105.9(18) . . ?
F5B C4 F4B 103.3(16) . . ?
F4A C4 F6A 107.3(17) . . ?
F5A C4 F6A 104.5(15) . . ?
F4C C4 F6C 107.4(18) . . ?
F5C C4 F6C 100.8(17) . . ?
F4C C4 C3 114.4(17) . . ?
F6B C4 C3 118.5(15) . . ?
F4A C4 C3 114.9(16) . . ?
F5C C4 C3 113.5(17) . . ?
F5B C4 C3 112.8(15) . . ?
F5A C4 C3 111.2(14) . . ?
F4B C4 C3 107.1(15) . . ?
F6A C4 C3 107.0(13) . . ?
F6C C4 C3 106.2(15) . . ?
O5 C5 O6 130.6(10) . . ?
O5 C5 C6 116.0(9) . . ?
O6 C5 C6 113.4(9) . . ?
F9B C6 F7B 111.7(13) . . ?
F7C C6 F8C 110(2) . . ?
F8A C6 F9A 113.1(14) . . ?
F7C C6 F9C 107(2) . . ?
F8C C6 F9C 94(2) . . ?
F8A C6 F7A 108.4(15) . . ?
F9A C6 F7A 103.2(13) . . ?
F9B C6 F8B 105.8(14) . . ?
F7B C6 F8B 104.9(14) . . ?
F8A C6 C5 115.9(12) . . ?
F7C C6 C5 118.5(14) . . ?
F9B C6 C5 110.8(12) . . ?
F7B C6 C5 116.9(13) . . ?
F8C C6 C5 114.9(15) . . ?
F9A C6 C5 106.8(11) . . ?
F9C C6 C5 109.8(13) . . ?
F7A C6 C5 108.6(12) . . ?
F8B C6 C5 105.7(11) . . ?
O8 C7 O7 128.7(12) . . ?
O8 C7 C8 115.9(10) . . ?
O7 C7 C8 115.4(9) . . ?
F12B C8 F10B 109.0(13) . . ?
F10C C8 F11C 108(2) . . ?
F12B C8 F11B 108.9(14) . . ?
F10B C8 F11B 107.6(14) . . ?
F11A C8 F12A 106.9(17) . . ?
F10C C8 F12C 104.7(19) . . ?
F11C C8 F12C 101.7(18) . . ?
F11A C8 F10A 106.5(17) . . ?
F12A C8 F10A 101.9(15) . . ?
F11A C8 C7 122.3(14) . . ?
F12B C8 C7 109.6(12) . . ?
F10C C8 C7 124(2) . . ?
F10B C8 C7 112.4(13) . . ?
F11C C8 C7 110(2) . . ?
F11B C8 C7 109.2(12) . . ?
F12A C8 C7 108.2(13) . . ?
F12C C8 C7 107(2) . . ?
F10A C8 C7 109.2(15) . . ?
O9 C9 O10 130.0(11) . . ?
O9 C9 C10 114.8(11) . . ?
O10 C9 C10 115.2(10) . . ?
F14A C10 F15A 109.6(13) . . ?
F14A C10 F13A 104.2(12) . . ?
F15A C10 F13A 105.5(13) . . ?
F13B C10 F15B 107.3(17) . . ?
F13B C10 F14B 105.2(16) . . ?
F15B C10 F14B 100.7(16) . . ?
F13B C10 C9 116.2(15) . . ?
F14A C10 C9 114.0(12) . . ?
F15A C10 C9 114.3(12) . . ?
F13A C10 C9 108.5(11) . . ?
F15B C10 C9 114.7(16) . . ?
F14B C10 C9 111.2(14) . . ?
O11 C11 O12 130.3(11) . . ?
O11 C11 C12 114.6(10) . . ?
O12 C11 C12 115.0(10) . . ?
F16A C12 F18A 106.6(14) . . ?
F17B C12 F18B 110.2(16) . . ?
F17B C12 F16B 109.4(13) . . ?
F18B C12 F16B 106.1(14) . . ?
F16A C12 F17A 109.3(14) . . ?
F18A C12 F17A 108.5(14) . . ?
F16A C12 C11 114.9(12) . . ?
F17B C12 C11 114.5(13) . . ?
F18A C12 C11 110.0(11) . . ?
F18B C12 C11 107.9(13) . . ?
F16B C12 C11 108.5(12) . . ?
F17A C12 C11 107.4(11) . . ?
Tb2 F01 Tb1 113.7(2) . . ?
Tb2 F01 Tb3 114.5(2) . . ?
Tb1 F01 Tb3 113.6(2) . . ?
Tb2 F02 Tb1 113.2(2) . . ?
Tb2 F02 Tb3 115.6(2) . 3_666 ?
Tb1 F02 Tb3 114.2(2) . 3_666 ?
Tb1 F03 Tb2 113.0(2) . 3_666 ?
Tb1 F03 Tb3 114.3(2) . . ?
Tb2 F03 Tb3 113.4(2) 3_666 . ?
Tb1 F04 Tb2 114.0(2) 3_666 . ?
Tb1 F04 Tb3 114.2(2) 3_666 . ?
Tb2 F04 Tb3 115.0(2) . . ?
C2 F1A Na1 118.6(14) . . ?
C2 F1B Na1 111.2(13) . . ?
C2 F1C Na1 112(3) . . ?
C10 F15A Na1 113.0(10) . 2_656 ?
C10 F15B Na1 114.0(17) . 2_656 ?
C12 F17A Na1 119.9(10) . 2_656 ?
Na1 O13A Tb1 99.0(7) . 4_666 ?
Na1 O13A H13A 131(10) . . ?
Tb1 O13A H13A 80(10) 4_666 . ?
Na1 O13A H13B 126(10) . . ?
Tb1 O13A H13B 98(10) 4_666 . ?
H13A O13A H13B 102(3) . . ?
C13B O13B Na1 138(4) . . ?
C13B O14B H14A 109.5 . . ?
O13B C13B O14B 130.0(18) . . ?
O13B C13B C14B 117.7(16) . . ?
O14B C13B C14B 111.7(14) . . ?
F19B C14B F19B 45(2) 3_767 . ?
F19B C14B F21B 152(3) 3_767 . ?
F19B C14B F21B 108.0(17) . . ?
F19B C14B F20B 84(2) 3_767 . ?
F19B C14B F20B 108.4(17) . . ?
F21B C14B F20B 104.5(15) . . ?
F19B C14B C13B 88.4(19) 3_767 . ?
F19B C14B C13B 111.8(15) . . ?
F21B C14B C13B 111.9(16) . . ?
F20B C14B C13B 112.0(16) . . ?
F19B F19B C14B 67(2) 3_767 . ?
C14B F19B C14B 135(2) 3_767 . ?
F19B F19B F20B 99(3) 3_767 3_767 ?
C14B F19B F20B 49.3(14) 3_767 3_767 ?
C14B F19B F20B 140(2) . 3_767 ?

loop_
_geom_bond_atom_site_label_1
_geom_bond_atom_site_label_2
_geom_bond_distance
_geom_bond_site_symmetry_2
_geom_bond_publ_flag
Tb1 F04 2.328(5) 3_666 ?
Tb1 F03 2.330(6) . ?
Tb1 F01 2.338(5) . ?
Tb1 F02 2.340(6) . ?
Tb1 O3 2.370(8) . ?
Tb1 O12 2.372(7) 3_666 ?
Tb1 O1 2.394(8) . ?
Tb1 O10 2.407(7) 3_666 ?
Tb1 O13A 2.72(3) 4_565 ?
Tb1 Na1 3.840(5) 4_565 ?
Tb1 Tb2 3.9004(7) . ?
Tb1 Tb2 3.9115(8) 3_666 ?
Tb2 F01 2.319(6) . ?
Tb2 F02 2.333(5) . ?
Tb2 F04 2.335(6) . ?
Tb2 O7 2.339(8) . ?
Tb2 F03 2.361(6) 3_666 ?
Tb2 O9 2.372(8) . ?
Tb2 O5 2.399(7) . ?
Tb2 O2 2.405(8) . ?
Tb2 O22 2.683(9) . ?
Tb2 Na1 3.834(5) . ?
Tb3 O6 2.332(7) . ?
Tb3 O4 2.361(8) . ?
Tb3 F02 2.364(6) 3_666 ?
Tb3 O11 2.369(8) . ?
Tb3 O8 2.372(7) 3_666 ?
Tb3 F04 2.375(6) . ?
Tb3 F03 2.393(5) . ?
Tb3 F01 2.403(6) . ?
Tb3 O21 2.515(8) . ?
Na1 O13A 2.32(2) . ?
Na1 O13B 2.35(4) . ?
Na1 O22 2.359(11) . ?
Na1 O2 2.508(8) . ?
Na1 O10 2.596(9) 2_646 ?
Na1 O12 2.651(10) 2_646 ?
Na1 F1A 2.69(2) . ?
Na1 O5 2.772(10) . ?
Na1 F1C 2.81(6) . ?
Na1 F1B 2.82(2) . ?
Na1 F17A 2.920(17) 2_646 ?
Na1 F15B 2.96(3) 2_646 ?
Na1 H22B 2.66(11) . ?
O1 C1 1.232(12) . ?
O2 C1 1.271(13) . ?
O3 C3 1.222(13) . ?
O4 C3 1.244(13) . ?
O5 C5 1.227(12) . ?
O6 C5 1.255(12) . ?
O7 C7 1.267(13) . ?
O8 C7 1.225(12) . ?
O9 C9 1.222(13) . ?
O10 C9 1.236(14) . ?
O11 C11 1.239(13) . ?
O12 C11 1.241(13) . ?
O21 H21A 0.89(2) . ?
O21 H21B 0.89(2) . ?
O22 H22A 0.89(2) . ?
O22 H22B 0.90(2) . ?
C1 C2 1.501(18) . ?
C2 F2B 1.314(14) . ?
C2 F1C 1.324(16) . ?
C2 F2A 1.325(14) . ?
C2 F1B 1.325(14) . ?
C2 F1A 1.329(13) . ?
C2 F3A 1.331(13) . ?
C2 F3C 1.331(16) . ?
C2 F3B 1.348(14) . ?
C2 F2C 1.42(6) . ?
C3 C4 1.52(2) . ?
C4 F4C 1.306(15) . ?
C4 F6B 1.311(15) . ?
C4 F4A 1.315(14) . ?
C4 F5C 1.325(15) . ?
C4 F5B 1.330(15) . ?
C4 F5A 1.331(14) . ?
C4 F4B 1.356(14) . ?
C4 F6A 1.356(15) . ?
C4 F6C 1.359(15) . ?
C5 C6 1.540(16) . ?
C6 F8A 1.303(13) . ?
C6 F7C 1.310(15) . ?
C6 F9B 1.318(13) . ?
C6 F7B 1.327(13) . ?
C6 F8C 1.337(15) . ?
C6 F9A 1.347(13) . ?
C6 F9C 1.356(15) . ?
C6 F7A 1.366(13) . ?
C6 F8B 1.381(13) . ?
C7 C8 1.504(19) . ?
C8 F11A 1.319(15) . ?
C8 F12B 1.337(13) . ?
C8 F10C 1.349(16) . ?
C8 F10B 1.351(14) . ?
C8 F11C 1.357(16) . ?
C8 F11B 1.359(13) . ?
C8 F12A 1.365(14) . ?
C8 F12C 1.370(16) . ?
C8 F10A 1.377(15) . ?
C9 C10 1.522(18) . ?
C10 F13B 1.306(14) . ?
C10 F14A 1.309(12) . ?
C10 F15A 1.327(13) . ?
C10 F13A 1.333(13) . ?
C10 F15B 1.336(15) . ?
C10 F14B 1.346(14) . ?
C11 C12 1.552(18) . ?
C12 F16A 1.303(13) . ?
C12 F17B 1.308(13) . ?
C12 F18A 1.315(13) . ?
C12 F18B 1.339(14) . ?
C12 F16B 1.343(13) . ?
C12 F17A 1.353(13) . ?
O13A H13A 0.90(2) . ?
O13A H13B 0.90(2) . ?
O13B C13B 1.181(16) . ?
O14B C13B 1.281(15) . ?
O14B H14A 0.8400 . ?
C13B C14B 1.551(15) . ?
C14B F19B 1.30(4) 3_767 ?
C14B F19B 1.313(17) . ?
C14B F21B 1.326(17) . ?
C14B F20B 1.348(18) . ?
F19B F19B 0.99(5) 3_767 ?
F19B F20B 1.77(4) 3_767 ?

loop_
_geom_hbond_atom_site_label_D
_geom_hbond_atom_site_label_H
_geom_hbond_atom_site_label_A
_geom_hbond_distance_DH
_geom_hbond_distance_HA
_geom_hbond_distance_DA
_geom_hbond_angle_DHA
_geom_hbond_site_symmetry_A
_geom_hbond_publ_flag
O21 H21B O21 0.89(2) 2.55(9) 3.083(17) 119(8) 3_766 yes
O21 H21B F7B^b 0.89(2) 2.42(8) 3.09(2) 133(8) 3_766 yes
O21 H21B F7C^c 0.89(2) 2.31(9) 2.83(2) 118(7) 3_766 yes
O22 H22A F17A^a 0.89(2) 2.65(13) 3.078(18) 111(10) 2_646 yes
O22 H22A F17B^b 0.89(2) 2.53(13) 2.980(18) 112(10) 2_646 yes
O13A^a H13A^a O1 0.90(2) 1.98(16) 2.73(3) 140(23) 4_666 yes
O13A^a H13B^a O3 0.90(2) 2.2(2) 2.68(3) 116(18) 4_666 yes
O14B^b H14A^b O3 0.84 1.98 2.79(2) 162.6 4_666 yes
